data_4350308
loop_
_publ_author_name
'Cabeza, Javier A.'
'del R\'io, Ignacio'
'Garc\'ia-Alvarez, Pablo'
'Miguel, Daniel'

_publ_section_title
;
 High-nuclearity ruthenium carbonyl cluster complexes derived from
 2-amino-6-methylpyridine: synthesis of nonanuclear derivatives containing
 mu4- and mu5-oxo ligands.
;
_journal_issue 15
_journal_name_full 'Inorganic chemistry'
_journal_page_first 6020
_journal_page_last 6027
_journal_paper_doi 10.1021/ic060433o
_journal_volume 45
_journal_year 2006
_chemical_compound_source
;
Synthesis. Crystallization from a CH~2~Cl~2~/
hexanes solution 
at room temperature by slow liquid-liquid difussion.
;
_chemical_formula_moiety 'C39 H20 N6 O23 Ru9'
_chemical_formula_sum 'C39 H20 N6 O23 Ru9'
_chemical_formula_weight 1850.24
_space_group_IT_number 14
_space_group_name_Hall '-P 2ybc'
_space_group_name_H-M_alt 'P 1 21/c 1'
_symmetry_cell_setting monoclinic
_symmetry_space_group_name_Hall '-P 2ybc'
_symmetry_space_group_name_H-M 'P 1 21/c 1'
_atom_sites_solution_hydrogens geom
_atom_sites_solution_primary direct
_atom_sites_solution_secondary difmap
_audit_creation_method SHELXL-97
_cell_angle_alpha 90.00
_cell_angle_beta 106.252(7)
_cell_angle_gamma 90.00
_cell_formula_units_Z 4
_cell_length_a 15.632(7)
_cell_length_b 14.108(6)
_cell_length_c 24.727(11)
_cell_measurement_temperature 296(2)
_cell_volume 5235(4)
_computing_cell_refinement 'Bruker SMART'
_computing_data_collection 'Bruker SMART'
_computing_data_reduction 'Bruker SHELXTL'
_computing_molecular_graphics 'Bruker SHELXTL'
_computing_publication_material 'Bruker SHELXTL'
_computing_structure_refinement 'SHELXL-97 (Sheldrick, 1997)'
_computing_structure_solution 'SHELXS-97 (Sheldrick, 1990)'
_diffrn_ambient_temperature 296(2)
_diffrn_measured_fraction_theta_full 0.988
_diffrn_measured_fraction_theta_max 0.988
_diffrn_measurement_device_type 'CCD area detector'
_diffrn_measurement_method 'phi and omega scans'
_diffrn_radiation_monochromator graphite
_diffrn_radiation_source 'fine-focus sealed tube'
_diffrn_radiation_type MoK\a
_diffrn_radiation_wavelength 0.71073
_diffrn_reflns_av_R_equivalents 0.0363
_diffrn_reflns_av_sigmaI/netI 0.0256
_diffrn_reflns_limit_h_max 17
_diffrn_reflns_limit_h_min -17
_diffrn_reflns_limit_k_max 15
_diffrn_reflns_limit_k_min -12
_diffrn_reflns_limit_l_max 27
_diffrn_reflns_limit_l_min -25
_diffrn_reflns_number 22670
_diffrn_reflns_theta_full 23.33
_diffrn_reflns_theta_max 23.33
_diffrn_reflns_theta_min 1.68
_exptl_absorpt_coefficient_mu 2.601
_exptl_absorpt_correction_T_max 0.520
_exptl_absorpt_correction_T_min 0.391
_exptl_absorpt_correction_type empirical
_exptl_absorpt_process_details
;
Sheldrick, G. M. SADABS, Empirical Absorption 
Correction Program; University of Gottingen, 
Gottingen, Germany, 1997.
;
_exptl_crystal_colour BLACK
_exptl_crystal_density_diffrn 2.337
_exptl_crystal_density_method 'not measured'
_exptl_crystal_description BLOCK
_exptl_crystal_F_000 3504
_exptl_crystal_size_max 0.40
_exptl_crystal_size_mid 0.31
_exptl_crystal_size_min 0.25
_refine_diff_density_max 0.921
_refine_diff_density_min -0.899
_refine_diff_density_rms 0.183
_refine_ls_extinction_coef 0.00089(8)
_refine_ls_extinction_expression Fc^*^=kFc[1+0.001xFc^2^\l^3^/sin(2\q)]^-1/4^
_refine_ls_extinction_method SHELXL
_refine_ls_goodness_of_fit_ref 1.009
_refine_ls_hydrogen_treatment constr
_refine_ls_matrix_type full
_refine_ls_number_parameters 698
_refine_ls_number_reflns 7509
_refine_ls_number_restraints 0
_refine_ls_restrained_S_all 1.009
_refine_ls_R_factor_all 0.0625
_refine_ls_R_factor_gt 0.0468
_refine_ls_shift/su_max 0.001
_refine_ls_shift/su_mean 0.000
_refine_ls_structure_factor_coef Fsqd
_refine_ls_weighting_details
; calc
 [1.00000+-1.00000exp(-5.70(sin\q/\l)^2^)]/
   [\s^2^(Fo^2^)+0.0000+68.4038*P+(0.0065P)^2^+0.0000sin\q/\l]
 where P = 0.33333Fo^2^ + 0.66667Fc^2^
;
_refine_ls_weighting_scheme calc
_refine_ls_wR_factor_gt 0.1091
_refine_ls_wR_factor_ref 0.1252
_reflns_number_gt 6133
_reflns_number_total 7509
_reflns_threshold_expression >2sigma(I)
_cod_data_source_file ic060433osi20060314_110736.cif
_cod_data_source_block 5_(pg106am)
_cod_depositor_comments
;
The following automatic conversions were performed:

data item '_symmetry_cell_setting' value 'Monoclinic' was changed to
'monoclinic' in accordance with the
/home/saulius/struct/COD-crude-data/automatic-downloads/DataCite-retrospective/ACS/depositions/lib/dictionaries/cif_core.dic
dictionary named 'cif_core.dic' version 2.4.2 last updated on
2011-04-26.

Automatic conversion script
Id: cif_fix_values 6909 2019-04-08 15:41:33Z antanas 
;
_cod_original_sg_symbol_H-M P2(1)/c
_cod_database_code 4350308

loop_
_symmetry_equiv_pos_as_xyz
'x, y, z'
'-x, y+1/2, -z+1/2'
'-x, -y, -z'
'x, -y-1/2, z-1/2'

loop_
_atom_site_label
_atom_site_type_symbol
_atom_site_fract_x
_atom_site_fract_y
_atom_site_fract_z
_atom_site_U_iso_or_equiv
_atom_site_adp_type
_atom_site_occupancy
_atom_site_symmetry_multiplicity
_atom_site_calc_flag
_atom_site_refinement_flags
Ru1 Ru 0.70729(5) 0.68344(6) 0.44246(3) 0.0342(2) Uani 1 1 d .
Ru2 Ru 0.71983(5) 0.75079(6) 0.33176(3) 0.0331(2) Uani 1 1 d .
Ru3 Ru 0.70123(7) 0.56533(6) 0.35538(4) 0.0462(3) Uani 1 1 d .
Ru4 Ru 0.81028(5) 0.85693(5) 0.44324(3) 0.0307(2) Uani 1 1 d .
Ru5 Ru 0.57397(6) 0.82649(7) 0.44910(4) 0.0398(2) Uani 1 1 d .
Ru6 Ru 0.83044(6) 0.89128(6) 0.29311(3) 0.0363(2) Uani 1 1 d .
Ru7 Ru 0.76023(6) 1.05850(6) 0.32805(3) 0.0368(2) Uani 1 1 d .
Ru8 Ru 0.63882(6) 0.96565(6) 0.38305(3) 0.0367(2) Uani 1 1 d .
Ru9 Ru 0.88326(7) 1.06737(7) 0.27067(4) 0.0483(3) Uani 1 1 d .
O10 O 0.7748(4) 0.9166(5) 0.3623(3) 0.0315(14) Uani 1 1 d .
O20 O 0.6749(4) 0.8162(5) 0.4048(3) 0.0328(14) Uani 1 1 d .
C101 C 0.7633(8) 0.5853(9) 0.4892(6) 0.049(3) Uani 1 1 d .
O101 O 0.7967(8) 0.5271(8) 0.5178(5) 0.085(4) Uani 1 1 d .
C102 C 0.6081(8) 0.6356(9) 0.4619(4) 0.045(3) Uani 1 1 d .
O102 O 0.5542(7) 0.5903(8) 0.4723(4) 0.071(3) Uani 1 1 d .
C201 C 0.7768(7) 0.6967(8) 0.2846(5) 0.041(2) Uani 1 1 d .
O201 O 0.8170(7) 0.6559(6) 0.2577(4) 0.063(2) Uani 1 1 d .
C202 C 0.6226(9) 0.7631(9) 0.2672(5) 0.053(3) Uani 1 1 d .
O202 O 0.5655(7) 0.7605(10) 0.2256(4) 0.086(3) Uani 1 1 d .
C301 C 0.7036(9) 0.5046(9) 0.2867(6) 0.055(3) Uani 1 1 d .
O301 O 0.7036(9) 0.4686(8) 0.2459(5) 0.085(3) Uani 1 1 d .
C302 C 0.6782(12) 0.4527(11) 0.3909(7) 0.074(4) Uani 1 1 d .
O302 O 0.6571(15) 0.3875(11) 0.4117(8) 0.140(7) Uani 1 1 d .
C303 C 0.5800(11) 0.5893(10) 0.3263(5) 0.060(4) Uani 1 1 d .
O303 O 0.5041(8) 0.6074(10) 0.3074(5) 0.088(3) Uani 1 1 d .
C401 C 0.8408(8) 0.8049(8) 0.5163(5) 0.045(3) Uani 1 1 d .
O401 O 0.8693(6) 0.7756(7) 0.5615(3) 0.060(2) Uani 1 1 d .
C402 C 0.9286(8) 0.8978(8) 0.4609(4) 0.045(3) Uani 1 1 d .
O402 O 1.0025(6) 0.9169(8) 0.4684(5) 0.070(3) Uani 1 1 d .
C802 C 0.5387(8) 0.9626(9) 0.4212(5) 0.051(3) Uani 1 1 d .
O802 O 0.4812(8) 1.0109(8) 0.4245(5) 0.082(3) Uani 1 1 d .
C501 C 0.4846(9) 0.8235(11) 0.4854(5) 0.059(3) Uani 1 1 d .
O501 O 0.4245(8) 0.8227(11) 0.5031(5) 0.089(4) Uani 1 1 d .
C502 C 0.4830(9) 0.7827(11) 0.3863(5) 0.059(3) Uani 1 1 d .
O502 O 0.4229(8) 0.7612(10) 0.3510(5) 0.091(3) Uani 1 1 d .
C601 C 0.9424(8) 0.8446(9) 0.3304(5) 0.049(3) Uani 1 1 d .
O601 O 1.0125(7) 0.8161(9) 0.3523(5) 0.081(3) Uani 1 1 d .
C602 C 0.8556(9) 0.8572(9) 0.2261(5) 0.054(3) Uani 1 1 d .
O602 O 0.8649(8) 0.8358(9) 0.1835(4) 0.080(3) Uani 1 1 d .
C701 C 0.7206(10) 1.1747(9) 0.2942(5) 0.057(3) Uani 1 1 d .
O701 O 0.6985(9) 1.2456(8) 0.2738(5) 0.087(3) Uani 1 1 d .
C702 C 0.8211(9) 1.1277(8) 0.3908(5) 0.050(3) Uani 1 1 d .
O702 O 0.8616(8) 1.1711(8) 0.4290(4) 0.081(3) Uani 1 1 d .
C801 C 0.6179(8) 1.0960(10) 0.3736(5) 0.051(3) Uani 1 1 d .
O801 O 0.5946(8) 1.1746(7) 0.3732(5) 0.078(3) Uani 1 1 d .
C803 C 0.5506(7) 0.9501(9) 0.3138(5) 0.048(3) Uani 1 1 d .
O803 O 0.4951(7) 0.9424(9) 0.2726(4) 0.079(3) Uani 1 1 d .
C901 C 0.9033(12) 1.2011(12) 0.2678(7) 0.078(5) Uani 1 1 d .
O901 O 0.9195(13) 1.2799(9) 0.2669(7) 0.124(6) Uani 1 1 d .
C902 C 0.9717(9) 1.0313(10) 0.2345(6) 0.061(3) Uani 1 1 d .
O902 O 1.0260(10) 1.0073(11) 0.2152(7) 0.110(5) Uani 1 1 d .
C903 C 0.9682(10) 1.0587(10) 0.3414(7) 0.062(3) Uani 1 1 d .
O903 O 1.0195(8) 1.0576(11) 0.3834(6) 0.095(4) Uani 1 1 d .
N1 N 0.8148(6) 0.7245(6) 0.4073(3) 0.0336(18) Uani 1 1 d .
N2 N 0.8473(6) 0.5679(6) 0.3913(4) 0.042(2) Uani 1 1 d .
N3 N 0.7118(6) 0.9687(7) 0.2561(4) 0.045(2) Uani 1 1 d .
H3 H 0.6628 0.9359 0.2583 0.054 Uiso 1 1 d R
N4 N 0.7684(7) 1.0603(7) 0.1940(4) 0.048(2) Uani 1 1 d .
N5 N 0.7386(6) 0.9785(6) 0.4617(4) 0.042(2) Uani 1 1 d .
H5 H 0.7711 1.0319 0.4616 0.051 Uiso 1 1 d R
N6 N 0.6740(6) 0.8906(7) 0.5224(3) 0.042(2) Uani 1 1 d .
C1 C 0.8793(7) 0.6544(8) 0.4138(4) 0.040(2) Uani 1 1 d .
C2 C 0.9669(7) 0.6681(9) 0.4445(5) 0.050(3) Uani 1 1 d .
H2 H 0.9866 0.7261 0.4613 0.060 Uiso 1 1 calc R
C3 C 1.0244(8) 0.5916(10) 0.4494(6) 0.057(3) Uani 1 1 d .
H3A H 1.0840 0.5983 0.4695 0.069 Uiso 1 1 calc R
C4 C 0.9938(12) 0.5052(10) 0.4247(6) 0.069(4) Uani 1 1 d .
H4 H 1.0330 0.4550 0.4262 0.083 Uiso 1 1 calc R
C5 C 0.9068(10) 0.4954(9) 0.3985(5) 0.057(3) Uani 1 1 d .
C6 C 0.8734(14) 0.3998(10) 0.3726(9) 0.090(6) Uani 1 1 d .
H6A H 0.9232 0.3608 0.3716 0.134 Uiso 1 1 calc R
H6B H 0.8358 0.4090 0.3350 0.134 Uiso 1 1 calc R
H6C H 0.8400 0.3693 0.3949 0.134 Uiso 1 1 calc R
C11 C 0.7017(8) 1.0024(9) 0.2003(5) 0.049(3) Uani 1 1 d .
C12 C 0.6303(9) 0.9731(10) 0.1550(5) 0.053(3) Uani 1 1 d .
H12 H 0.5876 0.9310 0.1604 0.064 Uiso 1 1 calc R
C13 C 0.6256(14) 1.0085(13) 0.1028(6) 0.080(5) Uani 1 1 d .
H13 H 0.5797 0.9899 0.0717 0.096 Uiso 1 1 calc R
C14 C 0.6877(14) 1.0702(14) 0.0966(6) 0.078(5) Uani 1 1 d .
H14 H 0.6828 1.0954 0.0610 0.093 Uiso 1 1 calc R
C15 C 0.7588(12) 1.0976(10) 0.1413(6) 0.068(4) Uani 1 1 d .
C16 C 0.8285(17) 1.1689(17) 0.1349(8) 0.110(7) Uani 1 1 d .
H16A H 0.8331 1.2192 0.1617 0.164 Uiso 1 1 calc R
H16B H 0.8111 1.1946 0.0974 0.164 Uiso 1 1 calc R
H16C H 0.8851 1.1378 0.1414 0.164 Uiso 1 1 calc R
C21 C 0.7237(8) 0.9676(8) 0.5155(4) 0.042(3) Uani 1 1 d .
C22 C 0.7663(10) 1.0266(10) 0.5594(5) 0.059(3) Uani 1 1 d .
H22 H 0.7965 1.0802 0.5527 0.071 Uiso 1 1 calc R
C23 C 0.7633(12) 1.0048(13) 0.6132(6) 0.077(4) Uani 1 1 d .
H23 H 0.7900 1.0444 0.6432 0.093 Uiso 1 1 calc R
C24 C 0.7208(12) 0.9246(14) 0.6216(5) 0.078(5) Uani 1 1 d .
H24 H 0.7209 0.9083 0.6581 0.094 Uiso 1 1 calc R
C25 C 0.6772(9) 0.8664(10) 0.5774(5) 0.056(3) Uani 1 1 d .
C26 C 0.6368(9) 0.7764(11) 0.5884(5) 0.063(4) Uani 1 1 d .
H26A H 0.5737 0.7846 0.5814 0.094 Uiso 1 1 calc R
H26B H 0.6624 0.7581 0.6270 0.094 Uiso 1 1 calc R
H26C H 0.6481 0.7279 0.5640 0.094 Uiso 1 1 calc R

loop_
_atom_site_aniso_label
_atom_site_aniso_U_11
_atom_site_aniso_U_22
_atom_site_aniso_U_33
_atom_site_aniso_U_23
_atom_site_aniso_U_13
_atom_site_aniso_U_12
Ru1 0.0405(5) 0.0314(4) 0.0333(4) 0.0019(3) 0.0147(3) 0.0015(3)
Ru2 0.0386(4) 0.0310(4) 0.0302(4) -0.0033(3) 0.0105(3) -0.0033(3)
Ru3 0.0666(6) 0.0320(5) 0.0457(5) -0.0080(4) 0.0250(4) -0.0124(4)
Ru4 0.0345(4) 0.0288(4) 0.0287(4) -0.0025(3) 0.0085(3) 0.0035(3)
Ru5 0.0388(5) 0.0466(5) 0.0378(5) 0.0069(4) 0.0170(4) 0.0073(4)
Ru6 0.0416(5) 0.0327(4) 0.0385(4) -0.0037(3) 0.0175(4) -0.0023(4)
Ru7 0.0470(5) 0.0309(4) 0.0343(4) 0.0005(3) 0.0146(4) 0.0013(4)
Ru8 0.0397(5) 0.0361(5) 0.0359(4) 0.0073(3) 0.0134(3) 0.0111(4)
Ru9 0.0578(6) 0.0405(5) 0.0552(6) -0.0053(4) 0.0298(5) -0.0125(4)
O10 0.037(3) 0.030(3) 0.032(3) 0.000(3) 0.017(3) 0.005(3)
O20 0.032(3) 0.035(4) 0.026(3) 0.002(3) 0.000(3) 0.004(3)
C101 0.048(6) 0.039(6) 0.069(8) 0.017(6) 0.029(6) 0.022(5)
O101 0.084(7) 0.074(7) 0.111(9) 0.054(7) 0.047(6) 0.042(6)
C102 0.046(6) 0.055(7) 0.035(5) 0.012(5) 0.012(5) -0.001(6)
O102 0.063(6) 0.076(7) 0.078(6) 0.019(5) 0.024(5) -0.024(5)
C201 0.039(6) 0.031(5) 0.052(6) 0.003(5) 0.011(5) -0.003(5)
O201 0.097(7) 0.041(5) 0.066(5) -0.015(4) 0.048(5) -0.002(5)
C202 0.057(7) 0.056(7) 0.049(7) -0.003(6) 0.019(6) -0.018(6)
O202 0.070(6) 0.118(9) 0.048(5) -0.007(6) -0.023(5) -0.028(6)
C301 0.071(8) 0.036(6) 0.059(8) -0.010(6) 0.022(6) -0.003(6)
O301 0.126(10) 0.069(7) 0.072(7) -0.030(6) 0.045(7) -0.019(6)
C302 0.105(12) 0.052(8) 0.075(9) -0.011(7) 0.043(9) -0.026(8)
O302 0.23(2) 0.071(9) 0.152(14) 0.005(9) 0.098(14) -0.051(11)
C303 0.087(11) 0.052(8) 0.048(7) -0.019(6) 0.029(7) -0.029(7)
O303 0.060(7) 0.108(9) 0.095(8) -0.029(7) 0.019(6) -0.036(6)
C401 0.055(7) 0.040(6) 0.041(7) -0.003(5) 0.013(5) 0.007(5)
O401 0.068(5) 0.067(6) 0.035(4) 0.004(4) -0.004(4) -0.007(5)
C402 0.045(7) 0.046(6) 0.035(5) -0.005(5) -0.004(5) 0.006(5)
O402 0.042(5) 0.077(7) 0.088(7) -0.022(5) 0.016(5) -0.016(5)
C802 0.048(7) 0.050(7) 0.043(6) 0.015(5) -0.008(5) 0.018(6)
O802 0.080(7) 0.075(7) 0.111(8) 0.029(6) 0.061(6) 0.044(6)
C501 0.056(7) 0.074(9) 0.050(7) 0.016(6) 0.022(6) 0.001(7)
O501 0.084(7) 0.131(11) 0.071(6) 0.021(7) 0.051(6) 0.003(7)
C502 0.059(8) 0.079(9) 0.039(6) 0.002(6) 0.013(6) -0.009(7)
O502 0.066(6) 0.109(9) 0.081(7) -0.002(7) -0.006(6) -0.015(6)
C601 0.050(7) 0.054(7) 0.042(6) -0.010(5) 0.012(5) -0.003(6)
O601 0.053(6) 0.109(9) 0.077(7) 0.003(6) 0.010(5) 0.032(6)
C602 0.061(7) 0.053(7) 0.048(7) -0.010(6) 0.017(6) -0.012(6)
O602 0.117(9) 0.091(8) 0.047(5) -0.022(5) 0.046(6) -0.010(7)
C701 0.089(9) 0.041(7) 0.046(6) -0.003(6) 0.028(6) -0.013(7)
O701 0.122(9) 0.047(6) 0.085(7) 0.027(6) 0.018(7) 0.010(6)
C702 0.077(8) 0.034(6) 0.039(6) -0.001(5) 0.019(6) -0.013(6)
O702 0.108(8) 0.060(6) 0.062(6) -0.014(5) 0.003(6) -0.006(6)
C801 0.052(7) 0.060(8) 0.047(6) 0.004(6) 0.025(5) 0.003(6)
O801 0.113(8) 0.047(6) 0.089(7) 0.022(5) 0.055(6) 0.038(6)
C803 0.033(6) 0.065(8) 0.053(7) 0.017(6) 0.021(6) 0.018(5)
O803 0.053(5) 0.106(9) 0.064(6) 0.021(6) -0.010(5) 0.021(6)
C901 0.102(12) 0.062(10) 0.091(11) -0.004(8) 0.064(10) -0.018(9)
O901 0.204(17) 0.049(7) 0.162(14) -0.018(7) 0.122(13) -0.042(9)
C902 0.062(8) 0.055(8) 0.081(9) -0.015(7) 0.046(7) -0.013(6)
O902 0.106(9) 0.110(10) 0.145(12) -0.021(9) 0.088(10) -0.002(8)
C903 0.056(8) 0.056(8) 0.071(9) -0.014(7) 0.011(7) -0.006(6)
O903 0.072(7) 0.116(10) 0.084(8) -0.014(7) 0.000(6) -0.034(7)
N1 0.040(5) 0.035(5) 0.026(4) 0.001(3) 0.010(3) 0.009(4)
N2 0.046(5) 0.034(5) 0.051(5) 0.003(4) 0.023(4) 0.012(4)
N3 0.052(5) 0.047(5) 0.040(5) -0.003(4) 0.022(4) -0.012(4)
N4 0.060(6) 0.053(6) 0.036(5) 0.006(4) 0.020(4) 0.011(5)
N5 0.055(5) 0.025(4) 0.051(5) 0.004(4) 0.020(4) 0.009(4)
N6 0.047(5) 0.056(6) 0.028(4) -0.001(4) 0.018(4) 0.023(5)
C1 0.047(6) 0.038(6) 0.038(5) 0.008(5) 0.019(5) 0.005(5)
C2 0.038(6) 0.053(7) 0.058(7) 0.000(6) 0.013(5) 0.018(5)
C3 0.041(6) 0.060(8) 0.067(8) 0.008(6) 0.010(6) 0.031(6)
C4 0.104(12) 0.045(8) 0.068(8) 0.026(7) 0.042(9) 0.050(8)
C5 0.082(10) 0.048(7) 0.049(7) 0.011(6) 0.029(7) 0.032(7)
C6 0.126(15) 0.037(7) 0.126(15) -0.007(8) 0.070(13) 0.018(8)
C11 0.049(6) 0.053(7) 0.051(7) 0.002(5) 0.025(5) 0.016(6)
C12 0.062(7) 0.058(7) 0.033(6) -0.013(5) 0.003(5) 0.015(6)
C13 0.108(13) 0.080(11) 0.048(8) 0.002(7) 0.015(8) 0.053(11)
C14 0.110(13) 0.085(11) 0.040(7) 0.016(7) 0.022(8) 0.041(11)
C15 0.110(12) 0.057(8) 0.055(8) 0.017(7) 0.050(9) 0.020(8)
C16 0.151(19) 0.116(16) 0.077(11) 0.034(11) 0.057(12) -0.020(14)
C21 0.050(6) 0.040(6) 0.038(6) 0.009(5) 0.013(5) 0.019(5)
C22 0.085(9) 0.058(8) 0.033(6) -0.016(5) 0.013(6) -0.003(7)
C23 0.094(11) 0.082(11) 0.054(8) -0.017(8) 0.017(8) -0.005(9)
C24 0.098(11) 0.109(14) 0.028(6) -0.004(7) 0.017(7) 0.034(11)
C25 0.068(8) 0.065(8) 0.039(6) 0.011(6) 0.025(6) 0.031(7)
C26 0.065(8) 0.088(10) 0.038(6) 0.019(6) 0.020(6) 0.024(7)

loop_
_atom_type_symbol
_atom_type_description
_atom_type_scat_dispersion_real
_atom_type_scat_dispersion_imag
_atom_type_scat_source
C C 0.0033 0.0016 'International Tables Vol C Tables 4.2.6.8 and 6.1.1.4'
H H 0.0000 0.0000 'International Tables Vol C Tables 4.2.6.8 and 6.1.1.4'
N N 0.0061 0.0033 'International Tables Vol C Tables 4.2.6.8 and 6.1.1.4'
O O 0.0106 0.0060 'International Tables Vol C Tables 4.2.6.8 and 6.1.1.4'
Ru Ru -1.2594 0.8363 'International Tables Vol C Tables 4.2.6.8 and 6.1.1.4'

loop_
_geom_angle_atom_site_label_1
_geom_angle_atom_site_label_2
_geom_angle_atom_site_label_3
_geom_angle
C101 Ru1 C102 81.5(5)
C101 Ru1 O20 163.4(5)
C102 Ru1 O20 108.8(4)
C101 Ru1 N1 99.4(4)
C102 Ru1 N1 170.4(4)
O20 Ru1 N1 72.7(3)
C101 Ru1 Ru3 86.6(4)
C102 Ru1 Ru3 97.8(4)
O20 Ru1 Ru3 104.34(18)
N1 Ru1 Ru3 72.8(2)
C101 Ru1 Ru4 117.2(4)
C102 Ru1 Ru4 142.5(4)
O20 Ru1 Ru4 46.99(18)
N1 Ru1 Ru4 45.2(2)
Ru3 Ru1 Ru4 114.67(4)
C101 Ru1 Ru5 134.1(4)
C102 Ru1 Ru5 65.3(4)
O20 Ru1 Ru5 47.30(19)
N1 Ru1 Ru5 118.6(2)
Ru3 Ru1 Ru5 126.91(4)
Ru4 Ru1 Ru5 79.78(5)
C101 Ru1 Ru2 132.3(4)
C102 Ru1 Ru2 128.9(3)
O20 Ru1 Ru2 50.95(18)
N1 Ru1 Ru2 44.4(2)
Ru3 Ru1 Ru2 57.12(4)
Ru4 Ru1 Ru2 63.79(3)
Ru5 Ru1 Ru2 93.60(4)
C201 Ru2 C202 85.3(5)
C201 Ru2 N1 98.5(4)
C202 Ru2 N1 171.6(4)
C201 Ru2 O20 168.5(4)
C202 Ru2 O20 106.1(4)
N1 Ru2 O20 70.3(3)
C201 Ru2 Ru3 80.5(3)
C202 Ru2 Ru3 99.3(4)
N1 Ru2 Ru3 74.1(2)
O20 Ru2 Ru3 98.19(17)
C201 Ru2 Ru1 129.0(3)
C202 Ru2 Ru1 124.7(4)
N1 Ru2 Ru1 47.4(2)
O20 Ru2 Ru1 44.71(17)
Ru3 Ru2 Ru1 56.76(3)
C201 Ru2 Ru6 68.9(3)
C202 Ru2 Ru6 94.0(4)
N1 Ru2 Ru6 94.3(2)
O20 Ru2 Ru6 108.59(17)
Ru3 Ru2 Ru6 145.36(4)
Ru1 Ru2 Ru6 135.29(4)
C201 Ru2 Ru4 126.0(3)
C202 Ru2 Ru4 140.2(4)
N1 Ru2 Ru4 41.6(2)
O20 Ru2 Ru4 43.56(16)
Ru3 Ru2 Ru4 108.85(4)
Ru1 Ru2 Ru4 57.66(4)
Ru6 Ru2 Ru4 78.57(4)
C303 Ru3 C302 91.5(7)
C303 Ru3 C301 90.5(6)
C302 Ru3 C301 95.1(6)
C303 Ru3 N2 168.6(5)
C302 Ru3 N2 97.8(6)
C301 Ru3 N2 95.2(5)
C303 Ru3 Ru1 90.0(4)
C302 Ru3 Ru1 96.7(5)
C301 Ru3 Ru1 168.2(4)
N2 Ru3 Ru1 82.4(2)
C303 Ru3 Ru2 84.3(4)
C302 Ru3 Ru2 162.2(5)
C301 Ru3 Ru2 102.2(4)
N2 Ru3 Ru2 84.8(2)
Ru1 Ru3 Ru2 66.13(4)
C402 Ru4 C401 85.8(5)
C402 Ru4 N1 103.1(4)
C401 Ru4 N1 91.7(4)
C402 Ru4 O10 94.5(4)
C401 Ru4 O10 179.0(4)
N1 Ru4 O10 89.1(3)
C402 Ru4 O20 167.7(4)
C401 Ru4 O20 105.9(4)
N1 Ru4 O20 73.5(3)
O10 Ru4 O20 73.8(3)
C402 Ru4 N5 104.1(4)
C401 Ru4 N5 96.5(4)
N1 Ru4 N5 152.0(4)
O10 Ru4 N5 82.5(3)
O20 Ru4 N5 78.5(3)
C402 Ru4 Ru1 140.0(4)
C401 Ru4 Ru1 70.8(4)
N1 Ru4 Ru1 47.9(2)
O10 Ru4 Ru1 109.35(19)
O20 Ru4 Ru1 45.49(18)
N5 Ru4 Ru1 110.3(3)
C402 Ru4 Ru8 129.0(4)
C401 Ru4 Ru8 127.5(4)
N1 Ru4 Ru8 111.7(2)
O10 Ru4 Ru8 51.56(17)
O20 Ru4 Ru8 45.76(18)
N5 Ru4 Ru8 43.7(3)
Ru1 Ru4 Ru8 90.60(4)
C402 Ru4 Ru2 122.0(3)
C401 Ru4 Ru2 126.4(4)
N1 Ru4 Ru2 41.4(2)
O10 Ru4 Ru2 54.13(18)
O20 Ru4 Ru2 47.89(18)
N5 Ru4 Ru2 115.8(3)
Ru1 Ru4 Ru2 58.55(3)
Ru8 Ru4 Ru2 72.15(3)
C501 Ru5 C502 84.0(6)
C501 Ru5 C802 90.9(6)
C502 Ru5 C802 87.7(6)
C501 Ru5 O20 174.6(5)
C502 Ru5 O20 92.9(4)
C802 Ru5 O20 93.4(4)
C501 Ru5 N6 93.9(5)
C502 Ru5 N6 174.7(5)
C802 Ru5 N6 87.4(4)
O20 Ru5 N6 89.6(3)
C501 Ru5 Ru8 135.4(5)
C502 Ru5 Ru8 93.4(4)
C802 Ru5 Ru8 44.6(4)
O20 Ru5 Ru8 48.97(18)
N6 Ru5 Ru8 84.7(3)
C501 Ru5 Ru1 130.6(4)
C502 Ru5 Ru1 96.4(5)
C802 Ru5 Ru1 138.5(4)
O20 Ru5 Ru1 45.26(18)
N6 Ru5 Ru1 88.7(2)
Ru8 Ru5 Ru1 93.90(4)
C601 Ru6 C602 86.9(5)
C601 Ru6 N3 169.8(5)
C602 Ru6 N3 97.2(5)
C601 Ru6 O10 101.5(4)
C602 Ru6 O10 167.9(4)
N3 Ru6 O10 76.1(3)
C601 Ru6 Ru9 97.3(4)
C602 Ru6 Ru9 84.5(4)
N3 Ru6 Ru9 73.8(3)
O10 Ru6 Ru9 102.89(18)
C601 Ru6 Ru7 122.4(4)
C602 Ru6 Ru7 132.8(4)
N3 Ru6 Ru7 48.6(2)
O10 Ru6 Ru7 48.98(17)
Ru9 Ru6 Ru7 57.91(4)
C601 Ru6 Ru2 99.0(4)
C602 Ru6 Ru2 113.6(4)
N3 Ru6 Ru2 88.0(2)
O10 Ru6 Ru2 56.81(18)
Ru9 Ru6 Ru2 156.15(4)
Ru7 Ru6 Ru2 98.50(4)
C702 Ru7 C701 86.6(5)
C702 Ru7 N3 170.2(5)
C701 Ru7 N3 98.7(5)
C702 Ru7 O10 100.8(4)
C701 Ru7 O10 167.2(5)
N3 Ru7 O10 75.6(3)
C702 Ru7 Ru9 98.1(4)
C701 Ru7 Ru9 85.4(4)
N3 Ru7 Ru9 74.2(2)
O10 Ru7 Ru9 103.71(16)
C702 Ru7 Ru6 122.7(4)
C701 Ru7 Ru6 134.6(4)
N3 Ru7 Ru6 48.1(3)
O10 Ru7 Ru6 48.82(16)
Ru9 Ru7 Ru6 58.94(3)
C702 Ru7 Ru8 95.4(4)
C701 Ru7 Ru8 115.0(4)
N3 Ru7 Ru8 89.8(2)
O10 Ru7 Ru8 54.25(16)
Ru9 Ru7 Ru8 156.14(4)
Ru6 Ru7 Ru8 97.21(4)
C801 Ru8 C803 86.7(6)
C801 Ru8 C802 87.0(5)
C803 Ru8 C802 87.5(4)
C801 Ru8 N5 95.1(5)
C803 Ru8 N5 178.2(5)
C802 Ru8 N5 92.2(4)
C801 Ru8 O20 172.7(4)
C803 Ru8 O20 100.5(4)
C802 Ru8 O20 92.5(4)
N5 Ru8 O20 77.7(3)
C801 Ru8 O10 112.8(4)
C803 Ru8 O10 103.7(4)
C802 Ru8 O10 157.4(3)
N5 Ru8 O10 75.9(3)
O20 Ru8 O10 66.4(2)
C801 Ru8 Ru5 131.0(3)
C803 Ru8 Ru5 98.6(4)
C802 Ru8 Ru5 45.1(3)
N5 Ru8 Ru5 80.0(3)
O20 Ru8 Ru5 47.54(18)
O10 Ru8 Ru5 112.96(16)
C801 Ru8 Ru7 67.5(3)
C803 Ru8 Ru7 92.0(3)
C802 Ru8 Ru7 154.5(4)
N5 Ru8 Ru7 89.0(3)
O20 Ru8 Ru7 112.64(18)
O10 Ru8 Ru7 46.35(16)
Ru5 Ru8 Ru7 158.88(4)
C801 Ru8 Ru4 130.3(4)
C803 Ru8 Ru4 134.1(4)
C802 Ru8 Ru4 116.2(3)
N5 Ru8 Ru4 44.6(2)
O20 Ru8 Ru4 43.97(17)
O10 Ru8 Ru4 42.69(15)
Ru5 Ru8 Ru4 77.64(4)
Ru7 Ru8 Ru4 81.85(4)
C903 Ru9 C902 90.2(7)
C903 Ru9 C901 91.0(7)
C902 Ru9 C901 95.6(6)
C903 Ru9 N4 169.6(5)
C902 Ru9 N4 96.1(5)
C901 Ru9 N4 96.5(7)
C903 Ru9 Ru7 86.0(5)
C902 Ru9 Ru7 161.7(4)
C901 Ru9 Ru7 102.3(4)
N4 Ru9 Ru7 85.5(2)
C903 Ru9 Ru6 85.8(4)
C902 Ru9 Ru6 98.8(4)
C901 Ru9 Ru6 165.3(4)
N4 Ru9 Ru6 85.1(3)
Ru7 Ru9 Ru6 63.16(3)
Ru4 O10 Ru6 129.3(3)
Ru4 O10 Ru7 135.8(3)
Ru6 O10 Ru7 82.2(2)
Ru4 O10 Ru8 85.7(2)
Ru6 O10 Ru8 142.0(3)
Ru7 O10 Ru8 79.4(2)
Ru1 O20 Ru4 87.5(2)
Ru1 O20 Ru5 87.4(3)
Ru4 O20 Ru5 121.9(3)
Ru1 O20 Ru8 167.7(3)
Ru4 O20 Ru8 90.3(3)
Ru5 O20 Ru8 83.5(2)
Ru1 O20 Ru2 84.3(2)
Ru4 O20 Ru2 88.6(2)
Ru5 O20 Ru2 148.1(3)
Ru8 O20 Ru2 107.7(3)
O101 C101 Ru1 179.0(12)
O102 C102 Ru1 167.1(12)
O201 C201 Ru2 174.0(10)
O202 C202 Ru2 172.1(13)
O301 C301 Ru3 179.0(13)
O302 C302 Ru3 174.2(19)
O303 C303 Ru3 177.7(13)
O401 C401 Ru4 172.4(11)
O402 C402 Ru4 173.9(10)
O802 C802 Ru8 137.4(10)
O802 C802 Ru5 132.1(11)
Ru8 C802 Ru5 90.3(5)
O501 C501 Ru5 173.9(12)
O502 C502 Ru5 173.1(14)
O601 C601 Ru6 178.3(11)
O602 C602 Ru6 175.4(12)
O701 C701 Ru7 178.4(14)
O702 C702 Ru7 177.5(12)
O801 C801 Ru8 168.2(10)
O803 C803 Ru8 177.7(11)
O901 C901 Ru9 176.7(19)
O902 C902 Ru9 176.7(16)
O903 C903 Ru9 177.0(14)
C1 N1 Ru2 123.1(6)
C1 N1 Ru4 134.5(7)
Ru2 N1 Ru4 97.1(3)
C1 N1 Ru1 112.5(6)
Ru2 N1 Ru1 88.2(3)
Ru4 N1 Ru1 86.9(3)
C5 N2 C1 117.1(11)
C5 N2 Ru3 129.3(9)
C1 N2 Ru3 113.3(7)
C11 N3 Ru6 115.8(7)
C11 N3 Ru7 121.6(8)
Ru6 N3 Ru7 83.3(3)
C11 N3 H3 111.1
Ru6 N3 H3 111.1
Ru7 N3 H3 111.1
C11 N4 C15 116.9(12)
C11 N4 Ru9 112.9(7)
C15 N4 Ru9 129.9(10)
C21 N5 Ru8 125.1(8)
C21 N5 Ru4 110.0(6)
Ru8 N5 Ru4 91.7(4)
C21 N5 H5 109.4
Ru8 N5 H5 109.4
Ru4 N5 H5 109.4
C21 N6 C25 116.7(10)
C21 N6 Ru5 120.8(7)
C25 N6 Ru5 121.4(9)
N2 C1 C2 122.6(10)
N2 C1 N1 114.4(9)
C2 C1 N1 122.7(10)
C1 C2 C3 117.2(12)
C1 C2 H2 121.4
C3 C2 H2 121.4
C4 C3 C2 120.7(12)
C4 C3 H3A 119.7
C2 C3 H3A 119.7
C5 C4 C3 118.8(11)
C5 C4 H4 120.6
C3 C4 H4 120.6
C4 C5 N2 123.4(13)
C4 C5 C6 118.5(13)
N2 C5 C6 118.0(14)
C5 C6 H6A 109.5
C5 C6 H6B 109.5
H6A C6 H6B 109.5
C5 C6 H6C 109.5
H6A C6 H6C 109.5
H6B C6 H6C 109.5
N4 C11 C12 123.1(11)
N4 C11 N3 115.4(10)
C12 C11 N3 121.5(11)
C13 C12 C11 117.8(16)
C13 C12 H12 121.1
C11 C12 H12 121.1
C14 C13 C12 119.7(16)
C14 C13 H13 120.2
C12 C13 H13 120.2
C13 C14 C15 122.1(14)
C13 C14 H14 118.9
C15 C14 H14 118.9
N4 C15 C14 120.1(15)
N4 C15 C16 117.4(15)
C14 C15 C16 122.5(14)
C15 C16 H16A 109.5
C15 C16 H16B 109.5
H16A C16 H16B 109.5
C15 C16 H16C 109.5
H16A C16 H16C 109.5
H16B C16 H16C 109.5
N6 C21 C22 122.9(10)
N6 C21 N5 116.6(10)
C22 C21 N5 120.1(11)
C23 C22 C21 118.9(14)
C23 C22 H22 120.5
C21 C22 H22 120.5
C24 C23 C22 119.0(14)
C24 C23 H23 120.5
C22 C23 H23 120.5
C23 C24 C25 121.8(13)
C23 C24 H24 119.1
C25 C24 H24 119.1
C24 C25 N6 120.1(14)
C24 C25 C26 120.4(12)
N6 C25 C26 119.5(12)
C25 C26 H26A 109.5
C25 C26 H26B 109.5
H26A C26 H26B 109.5
C25 C26 H26C 109.5
H26A C26 H26C 109.5
H26B C26 H26C 109.5

loop_
_geom_bond_atom_site_label_1
_geom_bond_atom_site_label_2
_geom_bond_distance
Ru1 C101 1.858(12)
Ru1 C102 1.872(12)
Ru1 O20 2.089(7)
Ru1 N1 2.175(8)
Ru1 Ru3 2.7031(14)
Ru1 Ru4 2.9268(15)
Ru1 Ru5 2.9386(15)
Ru1 Ru2 2.9554(16)
Ru2 C201 1.821(12)
Ru2 C202 1.879(13)
Ru2 N1 2.069(8)
Ru2 O20 2.306(7)
Ru2 Ru3 2.7141(16)
Ru2 Ru6 2.9593(14)
Ru2 Ru4 3.1080(14)
Ru3 C303 1.859(18)
Ru3 C302 1.899(15)
Ru3 C301 1.912(13)
Ru3 N2 2.206(9)
Ru4 C402 1.869(12)
Ru4 C401 1.883(12)
Ru4 N1 2.079(8)
Ru4 O10 2.098(6)
Ru4 O20 2.142(6)
Ru4 N5 2.167(9)
Ru4 Ru8 3.0853(14)
Ru5 C501 1.860(13)
Ru5 C502 1.892(14)
Ru5 C802 2.063(12)
Ru5 O20 2.162(7)
Ru5 N6 2.228(10)
Ru5 Ru8 2.9113(14)
Ru6 C601 1.855(13)
Ru6 C602 1.870(13)
Ru6 N3 2.126(10)
Ru6 O10 2.155(6)
Ru6 Ru9 2.7235(16)
Ru6 Ru7 2.8368(14)
Ru7 C702 1.855(12)
Ru7 C701 1.866(14)
Ru7 N3 2.142(9)
Ru7 O10 2.160(7)
Ru7 Ru9 2.6935(15)
Ru7 Ru8 2.9347(14)
Ru8 C801 1.871(14)
Ru8 C803 1.887(13)
Ru8 C802 2.043(17)
Ru8 N5 2.133(10)
Ru8 O20 2.210(7)
Ru8 O10 2.423(6)
Ru9 C903 1.881(16)
Ru9 C902 1.913(12)
Ru9 C901 1.917(17)
Ru9 N4 2.219(10)
C101 O101 1.114(15)
C102 O102 1.143(15)
C201 O201 1.184(14)
C202 O202 1.158(16)
C301 O301 1.130(16)
C302 O302 1.15(2)
C303 O303 1.176(19)
C401 O401 1.159(14)
C402 O402 1.149(15)
C802 O802 1.148(15)
C501 O501 1.143(16)
C502 O502 1.130(16)
C601 O601 1.151(15)
C602 O602 1.144(15)
C701 O701 1.130(17)
C702 O702 1.155(15)
C801 O801 1.166(16)
C803 O803 1.143(15)
C901 O901 1.142(19)
C902 O902 1.135(17)
C903 O903 1.120(18)
N1 C1 1.389(14)
N2 C5 1.361(15)
N2 C1 1.376(15)
N3 C11 1.424(15)
N3 H3 0.9100
N4 C11 1.368(17)
N4 C15 1.373(16)
N5 C21 1.420(14)
N5 H5 0.9099
N6 C21 1.374(16)
N6 C25 1.390(15)
C1 C2 1.381(17)
C2 C3 1.388(17)
C2 H2 0.9300
C3 C4 1.39(2)
C3 H3A 0.9300
C4 C5 1.34(2)
C4 H4 0.9300
C5 C6 1.52(2)
C6 H6A 0.9600
C6 H6B 0.9600
C6 H6C 0.9600
C11 C12 1.404(18)
C12 C13 1.37(2)
C12 H12 0.9300
C13 C14 1.34(3)
C13 H13 0.9300
C14 C15 1.39(3)
C14 H14 0.9300
C15 C16 1.52(3)
C16 H16A 0.9600
C16 H16B 0.9600
C16 H16C 0.9600
C21 C22 1.382(17)
C22 C23 1.38(2)
C22 H22 0.9300
C23 C24 1.36(3)
C23 H23 0.9300
C24 C25 1.38(2)
C24 H24 0.9300
C25 C26 1.48(2)
C26 H26A 0.9600
C26 H26B 0.9600
C26 H26C 0.9600

loop_
_geom_torsion_atom_site_label_1
_geom_torsion_atom_site_label_2
_geom_torsion_atom_site_label_3
_geom_torsion_atom_site_label_4
_geom_torsion
C101 Ru1 Ru2 C201 8.6(7)
C102 Ru1 Ru2 C201 -109.9(7)
O20 Ru1 Ru2 C201 167.0(5)
N1 Ru1 Ru2 C201 60.8(5)
Ru3 Ru1 Ru2 C201 -38.3(4)
Ru4 Ru1 Ru2 C201 112.5(4)
Ru5 Ru1 Ru2 C201 -170.8(4)
C101 Ru1 Ru2 C202 124.3(8)
C102 Ru1 Ru2 C202 5.7(7)
O20 Ru1 Ru2 C202 -77.3(6)
N1 Ru1 Ru2 C202 176.5(6)
Ru3 Ru1 Ru2 C202 77.4(5)
Ru4 Ru1 Ru2 C202 -131.9(5)
Ru5 Ru1 Ru2 C202 -55.1(5)
C101 Ru1 Ru2 N1 -52.2(6)
C102 Ru1 Ru2 N1 -170.7(6)
O20 Ru1 Ru2 N1 106.2(4)
Ru3 Ru1 Ru2 N1 -99.1(3)
Ru4 Ru1 Ru2 N1 51.7(3)
Ru5 Ru1 Ru2 N1 128.4(3)
C101 Ru1 Ru2 O20 -158.4(6)
C102 Ru1 Ru2 O20 83.0(6)
N1 Ru1 Ru2 O20 -106.2(4)
Ru3 Ru1 Ru2 O20 154.7(2)
Ru4 Ru1 Ru2 O20 -54.6(2)
Ru5 Ru1 Ru2 O20 22.2(2)
C101 Ru1 Ru2 Ru3 46.9(6)
C102 Ru1 Ru2 Ru3 -71.7(5)
O20 Ru1 Ru2 Ru3 -154.7(2)
N1 Ru1 Ru2 Ru3 99.1(3)
Ru4 Ru1 Ru2 Ru3 150.72(4)
Ru5 Ru1 Ru2 Ru3 -132.52(5)
C101 Ru1 Ru2 Ru6 -90.5(6)
C102 Ru1 Ru2 Ru6 150.9(5)
O20 Ru1 Ru2 Ru6 67.9(2)
N1 Ru1 Ru2 Ru6 -38.3(3)
Ru3 Ru1 Ru2 Ru6 -137.40(6)
Ru4 Ru1 Ru2 Ru6 13.32(5)
Ru5 Ru1 Ru2 Ru6 90.08(6)
C101 Ru1 Ru2 Ru4 -103.9(6)
C102 Ru1 Ru2 Ru4 137.6(5)
O20 Ru1 Ru2 Ru4 54.6(2)
N1 Ru1 Ru2 Ru4 -51.7(3)
Ru3 Ru1 Ru2 Ru4 -150.72(4)
Ru5 Ru1 Ru2 Ru4 76.76(4)
C101 Ru1 Ru3 C303 129.0(6)
C102 Ru1 Ru3 C303 48.0(5)
O20 Ru1 Ru3 C303 -63.7(4)
N1 Ru1 Ru3 C303 -130.1(5)
Ru4 Ru1 Ru3 C303 -112.6(4)
Ru5 Ru1 Ru3 C303 -16.8(4)
Ru2 Ru1 Ru3 C303 -83.7(4)
C101 Ru1 Ru3 C302 37.4(7)
C102 Ru1 Ru3 C302 -43.5(7)
O20 Ru1 Ru3 C302 -155.3(6)
N1 Ru1 Ru3 C302 138.4(6)
Ru4 Ru1 Ru3 C302 155.8(6)
Ru5 Ru1 Ru3 C302 -108.4(6)
Ru2 Ru1 Ru3 C302 -175.3(6)
C101 Ru1 Ru3 C301 -138(2)
C102 Ru1 Ru3 C301 141(2)
O20 Ru1 Ru3 C301 29(2)
N1 Ru1 Ru3 C301 -37(2)
Ru4 Ru1 Ru3 C301 -20(2)
Ru5 Ru1 Ru3 C301 76(2)
Ru2 Ru1 Ru3 C301 9(2)
C101 Ru1 Ru3 N2 -59.6(4)
C102 Ru1 Ru3 N2 -140.5(4)
O20 Ru1 Ru3 N2 107.7(3)
N1 Ru1 Ru3 N2 41.4(3)
Ru4 Ru1 Ru3 N2 58.8(2)
Ru5 Ru1 Ru3 N2 154.6(2)
Ru2 Ru1 Ru3 N2 87.7(2)
C101 Ru1 Ru3 Ru2 -147.3(4)
C102 Ru1 Ru3 Ru2 131.8(3)
O20 Ru1 Ru3 Ru2 20.03(19)
N1 Ru1 Ru3 Ru2 -46.3(2)
Ru4 Ru1 Ru3 Ru2 -28.87(4)
Ru5 Ru1 Ru3 Ru2 66.92(5)
C201 Ru2 Ru3 C303 -116.6(5)
C202 Ru2 Ru3 C303 -33.0(5)
N1 Ru2 Ru3 C303 141.6(4)
O20 Ru2 Ru3 C303 74.9(4)
Ru1 Ru2 Ru3 C303 92.6(4)
Ru6 Ru2 Ru3 C303 -144.3(4)
Ru4 Ru2 Ru3 C303 118.5(4)
C201 Ru2 Ru3 C302 166.3(19)
C202 Ru2 Ru3 C302 -110.1(19)
N1 Ru2 Ru3 C302 64.6(19)
O20 Ru2 Ru3 C302 -2.2(19)
Ru1 Ru2 Ru3 C302 15.5(19)
Ru6 Ru2 Ru3 C302 138.6(19)
Ru4 Ru2 Ru3 C302 41.4(19)
C201 Ru2 Ru3 C301 -27.3(6)
C202 Ru2 Ru3 C301 56.3(6)
N1 Ru2 Ru3 C301 -129.1(5)
O20 Ru2 Ru3 C301 164.2(5)
Ru1 Ru2 Ru3 C301 -178.1(4)
Ru6 Ru2 Ru3 C301 -55.0(4)
Ru4 Ru2 Ru3 C301 -152.2(4)
C201 Ru2 Ru3 N2 66.9(4)
C202 Ru2 Ru3 N2 150.5(5)
N1 Ru2 Ru3 N2 -34.9(3)
O20 Ru2 Ru3 N2 -101.6(3)
Ru1 Ru2 Ru3 N2 -83.9(2)
Ru6 Ru2 Ru3 N2 39.2(2)
Ru4 Ru2 Ru3 N2 -58.1(2)
C201 Ru2 Ru3 Ru1 150.8(3)
C202 Ru2 Ru3 Ru1 -125.6(4)
N1 Ru2 Ru3 Ru1 49.1(2)
O20 Ru2 Ru3 Ru1 -17.68(16)
Ru6 Ru2 Ru3 Ru1 123.11(7)
Ru4 Ru2 Ru3 Ru1 25.89(4)
C101 Ru1 Ru4 C402 22.4(7)
C102 Ru1 Ru4 C402 135.7(8)
O20 Ru1 Ru4 C402 -163.7(6)
N1 Ru1 Ru4 C402 -53.1(6)
Ru3 Ru1 Ru4 C402 -76.9(5)
Ru5 Ru1 Ru4 C402 157.0(5)
Ru2 Ru1 Ru4 C402 -103.8(5)
C101 Ru1 Ru4 C401 -35.3(6)
C102 Ru1 Ru4 C401 77.9(6)
O20 Ru1 Ru4 C401 138.5(4)
N1 Ru1 Ru4 C401 -110.9(5)
Ru3 Ru1 Ru4 C401 -134.7(4)
Ru5 Ru1 Ru4 C401 99.2(4)
Ru2 Ru1 Ru4 C401 -161.6(4)
C101 Ru1 Ru4 N1 75.5(5)
C102 Ru1 Ru4 N1 -171.2(6)
O20 Ru1 Ru4 N1 -110.6(4)
Ru3 Ru1 Ru4 N1 -23.8(3)
Ru5 Ru1 Ru4 N1 -149.9(3)
Ru2 Ru1 Ru4 N1 -50.7(3)
C101 Ru1 Ru4 O10 145.7(5)
C102 Ru1 Ru4 O10 -101.0(6)
O20 Ru1 Ru4 O10 -40.4(3)
N1 Ru1 Ru4 O10 70.2(3)
Ru3 Ru1 Ru4 O10 46.36(18)
Ru5 Ru1 Ru4 O10 -79.71(18)
Ru2 Ru1 Ru4 O10 19.49(18)
C101 Ru1 Ru4 O20 -173.8(5)
C102 Ru1 Ru4 O20 -60.6(6)
N1 Ru1 Ru4 O20 110.6(4)
Ru3 Ru1 Ru4 O20 86.8(2)
Ru5 Ru1 Ru4 O20 -39.3(2)
Ru2 Ru1 Ru4 O20 59.9(2)
C101 Ru1 Ru4 N5 -125.3(5)
C102 Ru1 Ru4 N5 -12.0(6)
O20 Ru1 Ru4 N5 48.6(4)
N1 Ru1 Ru4 N5 159.2(4)
Ru3 Ru1 Ru4 N5 135.4(3)
Ru5 Ru1 Ru4 N5 9.3(3)
Ru2 Ru1 Ru4 N5 108.5(3)
C101 Ru1 Ru4 Ru8 -165.2(4)
C102 Ru1 Ru4 Ru8 -52.0(5)
O20 Ru1 Ru4 Ru8 8.6(2)
N1 Ru1 Ru4 Ru8 119.2(3)
Ru3 Ru1 Ru4 Ru8 95.42(5)
Ru5 Ru1 Ru4 Ru8 -30.65(3)
Ru2 Ru1 Ru4 Ru8 68.55(3)
C101 Ru1 Ru4 Ru2 126.2(4)
C102 Ru1 Ru4 Ru2 -120.5(5)
O20 Ru1 Ru4 Ru2 -59.9(2)
N1 Ru1 Ru4 Ru2 50.7(3)
Ru3 Ru1 Ru4 Ru2 26.87(4)
Ru5 Ru1 Ru4 Ru2 -99.20(3)
C201 Ru2 Ru4 C402 15.1(6)
C202 Ru2 Ru4 C402 -120.4(7)
N1 Ru2 Ru4 C402 72.2(5)
O20 Ru2 Ru4 C402 -171.1(5)
Ru3 Ru2 Ru4 C402 107.0(4)
Ru1 Ru2 Ru4 C402 132.6(4)
Ru6 Ru2 Ru4 C402 -37.9(4)
C201 Ru2 Ru4 C401 -95.7(6)
C202 Ru2 Ru4 C401 128.8(7)
N1 Ru2 Ru4 C401 -38.6(6)
O20 Ru2 Ru4 C401 78.1(5)
Ru3 Ru2 Ru4 C401 -3.8(4)
Ru1 Ru2 Ru4 C401 21.8(4)
Ru6 Ru2 Ru4 C401 -148.7(4)
C201 Ru2 Ru4 N1 -57.1(5)
C202 Ru2 Ru4 N1 167.4(7)
O20 Ru2 Ru4 N1 116.7(4)
Ru3 Ru2 Ru4 N1 34.8(4)
Ru1 Ru2 Ru4 N1 60.4(4)
Ru6 Ru2 Ru4 N1 -110.1(4)
C201 Ru2 Ru4 O10 85.4(5)
C202 Ru2 Ru4 O10 -50.1(6)
N1 Ru2 Ru4 O10 142.5(4)
O20 Ru2 Ru4 O10 -100.8(3)
Ru3 Ru2 Ru4 O10 177.3(2)
Ru1 Ru2 Ru4 O10 -157.1(2)
Ru6 Ru2 Ru4 O10 32.4(2)
C201 Ru2 Ru4 O20 -173.8(5)
C202 Ru2 Ru4 O20 50.7(6)
N1 Ru2 Ru4 O20 -116.7(4)
Ru3 Ru2 Ru4 O20 -81.9(2)
Ru1 Ru2 Ru4 O20 -56.3(2)
Ru6 Ru2 Ru4 O20 133.2(2)
C201 Ru2 Ru4 N5 143.5(5)
C202 Ru2 Ru4 N5 8.0(6)
N1 Ru2 Ru4 N5 -159.4(4)
O20 Ru2 Ru4 N5 -42.7(4)
Ru3 Ru2 Ru4 N5 -124.6(3)
Ru1 Ru2 Ru4 N5 -99.0(3)
Ru6 Ru2 Ru4 N5 90.5(3)
C201 Ru2 Ru4 Ru1 -117.5(4)
C202 Ru2 Ru4 Ru1 107.0(6)
N1 Ru2 Ru4 Ru1 -60.4(3)
O20 Ru2 Ru4 Ru1 56.3(2)
Ru3 Ru2 Ru4 Ru1 -25.61(4)
Ru6 Ru2 Ru4 Ru1 -170.48(4)
C201 Ru2 Ru4 Ru8 140.4(4)
C202 Ru2 Ru4 Ru8 4.9(6)
N1 Ru2 Ru4 Ru8 -162.5(3)
O20 Ru2 Ru4 Ru8 -45.8(2)
Ru3 Ru2 Ru4 Ru8 -127.72(4)
Ru1 Ru2 Ru4 Ru8 -102.12(4)
Ru6 Ru2 Ru4 Ru8 87.40(4)
C101 Ru1 Ru5 C501 -27.6(8)
C102 Ru1 Ru5 C501 20.2(7)
O20 Ru1 Ru5 C501 175.2(6)
N1 Ru1 Ru5 C501 -169.6(6)
Ru3 Ru1 Ru5 C501 101.0(6)
Ru4 Ru1 Ru5 C501 -145.7(6)
Ru2 Ru1 Ru5 C501 151.7(6)
C101 Ru1 Ru5 C502 -115.2(7)
C102 Ru1 Ru5 C502 -67.4(5)
O20 Ru1 Ru5 C502 87.6(5)
N1 Ru1 Ru5 C502 102.8(5)
Ru3 Ru1 Ru5 C502 13.4(4)
Ru4 Ru1 Ru5 C502 126.7(4)
Ru2 Ru1 Ru5 C502 64.1(4)
C101 Ru1 Ru5 C802 150.9(8)
C102 Ru1 Ru5 C802 -161.3(6)
O20 Ru1 Ru5 C802 -6.2(5)
N1 Ru1 Ru5 C802 8.9(6)
Ru3 Ru1 Ru5 C802 -80.4(5)
Ru4 Ru1 Ru5 C802 32.8(5)
Ru2 Ru1 Ru5 C802 -29.7(5)
C101 Ru1 Ru5 O20 157.1(6)
C102 Ru1 Ru5 O20 -155.1(4)
N1 Ru1 Ru5 O20 15.1(3)
Ru3 Ru1 Ru5 O20 -74.2(2)
Ru4 Ru1 Ru5 O20 39.0(2)
Ru2 Ru1 Ru5 O20 -23.5(2)
C101 Ru1 Ru5 N6 66.3(6)
C102 Ru1 Ru5 N6 114.1(4)
O20 Ru1 Ru5 N6 -90.8(3)
N1 Ru1 Ru5 N6 -75.7(3)
Ru3 Ru1 Ru5 N6 -165.1(2)
Ru4 Ru1 Ru5 N6 -51.8(2)
Ru2 Ru1 Ru5 N6 -114.3(2)
C101 Ru1 Ru5 Ru8 150.9(6)
C102 Ru1 Ru5 Ru8 -161.3(4)
O20 Ru1 Ru5 Ru8 -6.2(2)
N1 Ru1 Ru5 Ru8 8.9(2)
Ru3 Ru1 Ru5 Ru8 -80.48(6)
Ru4 Ru1 Ru5 Ru8 32.79(3)
Ru2 Ru1 Ru5 Ru8 -29.76(4)
C201 Ru2 Ru6 C601 -68.6(5)
C202 Ru2 Ru6 C601 -152.0(5)
N1 Ru2 Ru6 C601 28.9(4)
O20 Ru2 Ru6 C601 99.5(4)
Ru3 Ru2 Ru6 C601 -39.1(4)
Ru1 Ru2 Ru6 C601 56.1(4)
Ru4 Ru2 Ru6 C601 67.5(4)
C201 Ru2 Ru6 C602 21.9(6)
C202 Ru2 Ru6 C602 -61.5(6)
N1 Ru2 Ru6 C602 119.4(5)
O20 Ru2 Ru6 C602 -169.9(5)
Ru3 Ru2 Ru6 C602 51.4(5)
Ru1 Ru2 Ru6 C602 146.6(5)
Ru4 Ru2 Ru6 C602 158.1(5)
C201 Ru2 Ru6 N3 118.9(4)
C202 Ru2 Ru6 N3 35.5(5)
N1 Ru2 Ru6 N3 -143.7(3)
O20 Ru2 Ru6 N3 -73.0(3)
Ru3 Ru2 Ru6 N3 148.3(3)
Ru1 Ru2 Ru6 N3 -116.4(2)
Ru4 Ru2 Ru6 N3 -105.0(2)
C201 Ru2 Ru6 O10 -166.4(4)
C202 Ru2 Ru6 O10 110.2(5)
N1 Ru2 Ru6 O10 -69.0(3)
O20 Ru2 Ru6 O10 1.7(3)
Ru3 Ru2 Ru6 O10 -137.0(2)
Ru1 Ru2 Ru6 O10 -41.8(2)
Ru4 Ru2 Ru6 O10 -30.3(2)
C201 Ru2 Ru6 Ru9 158.7(4)
C202 Ru2 Ru6 Ru9 75.3(4)
N1 Ru2 Ru6 Ru9 -103.9(2)
O20 Ru2 Ru6 Ru9 -33.2(2)
Ru3 Ru2 Ru6 Ru9 -171.90(9)
Ru1 Ru2 Ru6 Ru9 -76.66(12)
Ru4 Ru2 Ru6 Ru9 -65.21(11)
C201 Ru2 Ru6 Ru7 166.5(4)
C202 Ru2 Ru6 Ru7 83.1(4)
N1 Ru2 Ru6 Ru7 -96.1(2)
O20 Ru2 Ru6 Ru7 -25.37(16)
Ru3 Ru2 Ru6 Ru7 -164.06(6)
Ru1 Ru2 Ru6 Ru7 -68.82(6)
Ru4 Ru2 Ru6 Ru7 -57.36(3)
C601 Ru6 Ru7 C702 -1.7(6)
C602 Ru6 Ru7 C702 -121.6(7)
N3 Ru6 Ru7 C702 -175.5(5)
O10 Ru6 Ru7 C702 74.5(5)
Ru9 Ru6 Ru7 C702 -79.0(4)
Ru2 Ru6 Ru7 C702 104.8(4)
C601 Ru6 Ru7 C701 120.8(8)
C602 Ru6 Ru7 C701 0.8(8)
N3 Ru6 Ru7 C701 -53.1(7)
O10 Ru6 Ru7 C701 -163.1(7)
Ru9 Ru6 Ru7 C701 43.4(6)
Ru2 Ru6 Ru7 C701 -132.8(6)
C601 Ru6 Ru7 N3 173.9(6)
C602 Ru6 Ru7 N3 53.9(6)
O10 Ru6 Ru7 N3 -110.0(4)
Ru9 Ru6 Ru7 N3 96.6(3)
Ru2 Ru6 Ru7 N3 -79.7(3)
C601 Ru6 Ru7 O10 -76.1(5)
C602 Ru6 Ru7 O10 163.9(6)
N3 Ru6 Ru7 O10 110.0(4)
Ru9 Ru6 Ru7 O10 -153.4(2)
Ru2 Ru6 Ru7 O10 30.3(2)
C601 Ru6 Ru7 Ru9 77.3(5)
C602 Ru6 Ru7 Ru9 -42.6(5)
N3 Ru6 Ru7 Ru9 -96.6(3)
O10 Ru6 Ru7 Ru9 153.4(2)
Ru2 Ru6 Ru7 Ru9 -176.27(4)
C601 Ru6 Ru7 Ru8 -102.9(5)
C602 Ru6 Ru7 Ru8 137.2(5)
N3 Ru6 Ru7 Ru8 83.3(3)
O10 Ru6 Ru7 Ru8 -26.7(2)
Ru9 Ru6 Ru7 Ru8 179.82(4)
Ru2 Ru6 Ru7 Ru8 3.55(4)
C501 Ru5 Ru8 C801 13.8(8)
C502 Ru5 Ru8 C801 98.7(7)
C802 Ru5 Ru8 C801 15.4(7)
O20 Ru5 Ru8 C801 -170.5(6)
N6 Ru5 Ru8 C801 -76.3(6)
Ru1 Ru5 Ru8 C801 -164.6(5)
C501 Ru5 Ru8 C803 -79.4(7)
C502 Ru5 Ru8 C803 5.6(6)
C802 Ru5 Ru8 C803 -77.7(6)
O20 Ru5 Ru8 C803 96.4(4)
N6 Ru5 Ru8 C803 -169.5(4)
Ru1 Ru5 Ru8 C803 102.2(4)
C501 Ru5 Ru8 C802 -1.6(8)
C502 Ru5 Ru8 C802 83.3(7)
O20 Ru5 Ru8 C802 174.1(5)
N6 Ru5 Ru8 C802 -91.7(5)
Ru1 Ru5 Ru8 C802 180.0(5)
C501 Ru5 Ru8 N5 101.8(7)
C502 Ru5 Ru8 N5 -173.3(5)
C802 Ru5 Ru8 N5 103.4(5)
O20 Ru5 Ru8 N5 -82.5(3)
N6 Ru5 Ru8 N5 11.7(3)
Ru1 Ru5 Ru8 N5 -76.6(2)
C501 Ru5 Ru8 O20 -175.7(6)
C502 Ru5 Ru8 O20 -90.8(5)
C802 Ru5 Ru8 O20 -174.1(5)
N6 Ru5 Ru8 O20 94.2(3)
Ru1 Ru5 Ru8 O20 5.9(2)
C501 Ru5 Ru8 O10 171.7(6)
C502 Ru5 Ru8 O10 -103.4(5)
C802 Ru5 Ru8 O10 173.4(5)
O20 Ru5 Ru8 O10 -12.6(3)
N6 Ru5 Ru8 O10 81.6(3)
Ru1 Ru5 Ru8 O10 -6.67(17)
C501 Ru5 Ru8 Ru7 161.3(6)
C502 Ru5 Ru8 Ru7 -113.8(5)
C802 Ru5 Ru8 Ru7 163.0(5)
O20 Ru5 Ru8 Ru7 -23.0(2)
N6 Ru5 Ru8 Ru7 71.2(2)
Ru1 Ru5 Ru8 Ru7 -17.08(12)
C501 Ru5 Ru8 Ru4 147.2(6)
C502 Ru5 Ru8 Ru4 -127.9(5)
C802 Ru5 Ru8 Ru4 148.9(5)
O20 Ru5 Ru8 Ru4 -37.0(2)
N6 Ru5 Ru8 Ru4 57.1(2)
Ru1 Ru5 Ru8 Ru4 -31.17(3)
C702 Ru7 Ru8 C801 67.9(6)
C701 Ru7 Ru8 C801 -20.9(6)
N3 Ru7 Ru8 C801 -120.4(5)
O10 Ru7 Ru8 C801 167.3(5)
Ru9 Ru7 Ru8 C801 -167.7(4)
Ru6 Ru7 Ru8 C801 -168.1(4)
C702 Ru7 Ru8 C803 153.5(6)
C701 Ru7 Ru8 C803 64.7(6)
N3 Ru7 Ru8 C803 -34.8(5)
O10 Ru7 Ru8 C803 -107.1(4)
Ru9 Ru7 Ru8 C803 -82.1(4)
Ru6 Ru7 Ru8 C803 -82.4(4)
C702 Ru7 Ru8 C802 65.1(8)
C701 Ru7 Ru8 C802 -23.7(8)
N3 Ru7 Ru8 C802 -123.2(8)
O10 Ru7 Ru8 C802 164.5(8)
Ru9 Ru7 Ru8 C802 -170.5(7)
Ru6 Ru7 Ru8 C802 -170.9(7)
C702 Ru7 Ru8 N5 -28.0(5)
C701 Ru7 Ru8 N5 -116.8(5)
N3 Ru7 Ru8 N5 143.7(4)
O10 Ru7 Ru8 N5 71.4(3)
Ru9 Ru7 Ru8 N5 96.4(3)
Ru6 Ru7 Ru8 N5 96.0(2)
C702 Ru7 Ru8 O20 -104.2(4)
C701 Ru7 Ru8 O20 167.0(5)
N3 Ru7 Ru8 O20 67.4(3)
O10 Ru7 Ru8 O20 -4.9(3)
Ru9 Ru7 Ru8 O20 20.2(2)
Ru6 Ru7 Ru8 O20 19.78(18)
C702 Ru7 Ru8 O10 -99.4(5)
C701 Ru7 Ru8 O10 171.8(5)
N3 Ru7 Ru8 O10 72.3(3)
Ru9 Ru7 Ru8 O10 25.0(2)
Ru6 Ru7 Ru8 O10 24.7(2)
C702 Ru7 Ru8 Ru5 -86.1(4)
C701 Ru7 Ru8 Ru5 -174.9(4)
N3 Ru7 Ru8 Ru5 85.6(3)
O10 Ru7 Ru8 Ru5 13.3(2)
Ru9 Ru7 Ru8 Ru5 38.33(19)
Ru6 Ru7 Ru8 Ru5 37.95(12)
C702 Ru7 Ru8 Ru4 -72.2(4)
C701 Ru7 Ru8 Ru4 -161.0(4)
N3 Ru7 Ru8 Ru4 99.5(3)
O10 Ru7 Ru8 Ru4 27.2(2)
Ru9 Ru7 Ru8 Ru4 52.23(11)
Ru6 Ru7 Ru8 Ru4 51.85(4)
C402 Ru4 Ru8 C801 -21.0(6)
C401 Ru4 Ru8 C801 99.3(6)
N1 Ru4 Ru8 C801 -150.5(5)
O10 Ru4 Ru8 C801 -80.2(5)
O20 Ru4 Ru8 C801 173.9(5)
N5 Ru4 Ru8 C801 45.9(6)
Ru1 Ru4 Ru8 C801 165.3(4)
Ru2 Ru4 Ru8 C801 -138.2(5)
C402 Ru4 Ru8 C803 114.8(7)
C401 Ru4 Ru8 C803 -124.9(7)
N1 Ru4 Ru8 C803 -14.6(5)
O10 Ru4 Ru8 C803 55.7(5)
O20 Ru4 Ru8 C803 -50.3(5)
N5 Ru4 Ru8 C803 -178.2(6)
Ru1 Ru4 Ru8 C803 -58.8(5)
Ru2 Ru4 Ru8 C803 -2.3(5)
C402 Ru4 Ru8 C802 -131.0(6)
C401 Ru4 Ru8 C802 -10.7(6)
N1 Ru4 Ru8 C802 99.5(5)
O10 Ru4 Ru8 C802 169.8(5)
O20 Ru4 Ru8 C802 63.9(5)
N5 Ru4 Ru8 C802 -64.1(5)
Ru1 Ru4 Ru8 C802 55.3(4)
Ru2 Ru4 Ru8 C802 111.9(4)
C402 Ru4 Ru8 N5 -66.9(6)
C401 Ru4 Ru8 N5 53.4(6)
N1 Ru4 Ru8 N5 163.6(4)
O10 Ru4 Ru8 N5 -126.1(4)
O20 Ru4 Ru8 N5 128.0(4)
Ru1 Ru4 Ru8 N5 119.4(4)
Ru2 Ru4 Ru8 N5 175.9(4)
C402 Ru4 Ru8 O20 165.1(5)
C401 Ru4 Ru8 O20 -74.6(5)
N1 Ru4 Ru8 O20 35.6(3)
O10 Ru4 Ru8 O20 105.9(3)
N5 Ru4 Ru8 O20 -128.0(4)
Ru1 Ru4 Ru8 O20 -8.6(2)
Ru2 Ru4 Ru8 O20 48.0(2)
C402 Ru4 Ru8 O10 59.2(5)
C401 Ru4 Ru8 O10 179.4(5)
N1 Ru4 Ru8 O10 -70.3(3)
O20 Ru4 Ru8 O10 -105.9(3)
N5 Ru4 Ru8 O10 126.1(4)
Ru1 Ru4 Ru8 O10 -114.5(2)
Ru2 Ru4 Ru8 O10 -58.0(2)
C402 Ru4 Ru8 Ru5 -155.1(4)
C401 Ru4 Ru8 Ru5 -34.8(5)
N1 Ru4 Ru8 Ru5 75.4(2)
O10 Ru4 Ru8 Ru5 145.7(2)
O20 Ru4 Ru8 Ru5 39.8(2)
N5 Ru4 Ru8 Ru5 -88.2(4)
Ru1 Ru4 Ru8 Ru5 31.23(3)
Ru2 Ru4 Ru8 Ru5 87.76(4)
C402 Ru4 Ru8 Ru7 30.0(4)
C401 Ru4 Ru8 Ru7 150.3(5)
N1 Ru4 Ru8 Ru7 -99.5(2)
O10 Ru4 Ru8 Ru7 -29.2(2)
O20 Ru4 Ru8 Ru7 -135.1(2)
N5 Ru4 Ru8 Ru7 96.9(4)
Ru1 Ru4 Ru8 Ru7 -143.69(3)
Ru2 Ru4 Ru8 Ru7 -87.16(4)
C702 Ru7 Ru9 C903 36.2(6)
C701 Ru7 Ru9 C903 122.1(6)
N3 Ru7 Ru9 C903 -137.5(5)
O10 Ru7 Ru9 C903 -67.1(5)
Ru6 Ru7 Ru9 C903 -87.3(4)
Ru8 Ru7 Ru9 C903 -87.8(4)
C702 Ru7 Ru9 C902 114.4(15)
C701 Ru7 Ru9 C902 -159.7(15)
N3 Ru7 Ru9 C902 -59.3(15)
O10 Ru7 Ru9 C902 11.2(15)
Ru6 Ru7 Ru9 C902 -9.1(15)
Ru8 Ru7 Ru9 C902 -9.5(15)
C702 Ru7 Ru9 C901 -54.0(7)
C701 Ru7 Ru9 C901 31.9(7)
N3 Ru7 Ru9 C901 132.3(7)
O10 Ru7 Ru9 C901 -157.3(6)
Ru6 Ru7 Ru9 C901 -177.5(6)
Ru8 Ru7 Ru9 C901 -178.0(6)
C702 Ru7 Ru9 N4 -149.8(5)
C701 Ru7 Ru9 N4 -63.8(5)
N3 Ru7 Ru9 N4 36.5(4)
O10 Ru7 Ru9 N4 107.0(3)
Ru6 Ru7 Ru9 N4 86.7(3)
Ru8 Ru7 Ru9 N4 86.3(3)
C702 Ru7 Ru9 Ru6 123.5(4)
C701 Ru7 Ru9 Ru6 -150.6(4)
N3 Ru7 Ru9 Ru6 -50.2(3)
O10 Ru7 Ru9 Ru6 20.27(18)
Ru8 Ru7 Ru9 Ru6 -0.45(11)
C601 Ru6 Ru9 C903 -36.2(6)
C602 Ru6 Ru9 C903 -122.4(6)
N3 Ru6 Ru9 C903 138.5(5)
O10 Ru6 Ru9 C903 67.4(5)
Ru7 Ru6 Ru9 C903 87.6(4)
Ru2 Ru6 Ru9 C903 96.8(5)
C601 Ru6 Ru9 C902 53.3(6)
C602 Ru6 Ru9 C902 -32.8(6)
N3 Ru6 Ru9 C902 -132.0(5)
O10 Ru6 Ru9 C902 156.9(5)
Ru7 Ru6 Ru9 C902 177.1(5)
Ru2 Ru6 Ru9 C902 -173.7(5)
C601 Ru6 Ru9 C901 -114(2)
C602 Ru6 Ru9 C901 160(2)
N3 Ru6 Ru9 C901 60(2)
O10 Ru6 Ru9 C901 -11(2)
Ru7 Ru6 Ru9 C901 10(2)
Ru2 Ru6 Ru9 C901 19(2)
C601 Ru6 Ru9 N4 148.7(4)
C602 Ru6 Ru9 N4 62.6(5)
N3 Ru6 Ru9 N4 -36.6(3)
O10 Ru6 Ru9 N4 -107.7(3)
Ru7 Ru6 Ru9 N4 -87.5(2)
Ru2 Ru6 Ru9 N4 -78.3(3)
C601 Ru6 Ru9 Ru7 -123.8(4)
C602 Ru6 Ru9 Ru7 150.0(4)
N3 Ru6 Ru9 Ru7 50.9(2)
O10 Ru6 Ru9 Ru7 -20.25(18)
Ru2 Ru6 Ru9 Ru7 9.17(10)
C801 Ru8 C802 Ru5 -168.4(5)
C803 Ru8 C802 Ru5 104.8(5)
N5 Ru8 C802 Ru5 -73.4(4)
O20 Ru8 C802 Ru5 4.4(4)
O10 Ru8 C802 Ru5 -16.1(13)
Ru7 Ru8 C802 Ru5 -165.8(4)
Ru4 Ru8 C802 Ru5 -34.3(5)
C501 Ru5 C802 O802 -5.3(15)
C502 Ru5 C802 O802 78.6(15)
O20 Ru5 C802 O802 171.4(14)
N6 Ru5 C802 O802 -99.2(14)
Ru8 Ru5 C802 O802 175.8(17)
Ru1 Ru5 C802 O802 175.8(12)
C501 Ru5 C802 Ru8 178.9(5)
C502 Ru5 C802 Ru8 -97.2(5)
O20 Ru5 C802 Ru8 -4.5(4)
N6 Ru5 C802 Ru8 85.0(4)
Ru1 Ru5 C802 Ru8 0.0(7)
O20 Ru2 N1 C1 161.7(9)
Ru3 Ru2 N1 C1 56.7(8)
Ru1 Ru2 N1 C1 115.8(9)
Ru6 Ru2 N1 C1 -90.1(8)
Ru4 Ru2 N1 C1 -157.5(10)
C201 Ru2 N1 Ru4 136.6(4)
O20 Ru2 N1 Ru4 -40.8(3)
Ru3 Ru2 N1 Ru4 -145.9(3)
Ru1 Ru2 N1 Ru4 -86.7(3)
Ru6 Ru2 N1 Ru4 67.4(3)
C201 Ru2 N1 Ru1 -136.7(4)
O20 Ru2 N1 Ru1 45.8(2)
Ru3 Ru2 N1 Ru1 -59.19(19)
Ru6 Ru2 N1 Ru1 154.0(2)
Ru4 Ru2 N1 Ru1 86.7(3)
C402 Ru4 N1 C1 29.3(10)
C401 Ru4 N1 C1 -56.9(10)
O10 Ru4 N1 C1 123.7(9)
O20 Ru4 N1 C1 -163.0(10)
N5 Ru4 N1 C1 -164.2(8)
Ru1 Ru4 N1 C1 -118.9(10)
Ru8 Ru4 N1 C1 171.2(8)
Ru2 Ru4 N1 C1 153.3(11)
C402 Ru4 N1 Ru2 -124.0(4)
C401 Ru4 N1 Ru2 149.9(4)
O10 Ru4 N1 Ru2 -29.6(3)
O20 Ru4 N1 Ru2 43.7(3)
N5 Ru4 N1 Ru2 42.5(8)
Ru1 Ru4 N1 Ru2 87.8(3)
Ru8 Ru4 N1 Ru2 18.0(3)
C402 Ru4 N1 Ru1 148.2(4)
C401 Ru4 N1 Ru1 62.0(4)
O10 Ru4 N1 Ru1 -117.4(3)
O20 Ru4 N1 Ru1 -44.1(2)
N5 Ru4 N1 Ru1 -45.3(8)
Ru8 Ru4 N1 Ru1 -69.9(2)
Ru2 Ru4 N1 Ru1 -87.8(3)
C101 Ru1 N1 C1 18.3(8)
O20 Ru1 N1 C1 -176.7(7)
Ru3 Ru1 N1 C1 -65.1(7)
Ru4 Ru1 N1 C1 137.5(8)
Ru5 Ru1 N1 C1 171.7(6)
Ru2 Ru1 N1 C1 -125.4(8)
C101 Ru1 N1 Ru2 143.7(5)
O20 Ru1 N1 Ru2 -51.4(3)
Ru3 Ru1 N1 Ru2 60.2(2)
Ru4 Ru1 N1 Ru2 -97.2(3)
Ru5 Ru1 N1 Ru2 -63.0(3)
C101 Ru1 N1 Ru4 -119.1(5)
O20 Ru1 N1 Ru4 45.8(2)
Ru3 Ru1 N1 Ru4 157.4(3)
Ru5 Ru1 N1 Ru4 34.2(3)
Ru2 Ru1 N1 Ru4 97.2(3)
C303 Ru3 N2 C5 -173(2)
C302 Ru3 N2 C5 42.6(11)
C301 Ru3 N2 C5 -53.4(10)
Ru1 Ru3 N2 C5 138.3(10)
Ru2 Ru3 N2 C5 -155.1(10)
C303 Ru3 N2 C1 14(3)
C302 Ru3 N2 C1 -130.9(8)
C301 Ru3 N2 C1 133.1(8)
Ru1 Ru3 N2 C1 -35.2(7)
Ru2 Ru3 N2 C1 31.3(7)
C601 Ru6 N3 C11 92(3)
C602 Ru6 N3 C11 -21.3(9)
O10 Ru6 N3 C11 168.9(9)
Ru9 Ru6 N3 C11 60.8(8)
Ru7 Ru6 N3 C11 122.0(9)
Ru2 Ru6 N3 C11 -134.8(8)
C601 Ru6 N3 Ru7 -30(3)
C602 Ru6 N3 Ru7 -143.3(4)
O10 Ru6 N3 Ru7 46.9(3)
Ru9 Ru6 N3 Ru7 -61.2(2)
Ru2 Ru6 N3 Ru7 103.2(2)
C701 Ru7 N3 C11 28.6(9)
O10 Ru7 N3 C11 -163.1(9)
Ru9 Ru7 N3 C11 -54.1(8)
Ru6 Ru7 N3 C11 -116.3(9)
Ru8 Ru7 N3 C11 143.9(8)
C701 Ru7 N3 Ru6 144.8(5)
O10 Ru7 N3 Ru6 -46.9(3)
Ru9 Ru7 N3 Ru6 62.2(2)
Ru8 Ru7 N3 Ru6 -99.9(2)
C903 Ru9 N4 C11 -2(3)
C902 Ru9 N4 C11 125.1(9)
C901 Ru9 N4 C11 -138.5(9)
Ru7 Ru9 N4 C11 -36.6(7)
Ru6 Ru9 N4 C11 26.8(7)
C903 Ru9 N4 C15 -175(3)
C902 Ru9 N4 C15 -48.3(12)
C901 Ru9 N4 C15 48.0(12)
Ru7 Ru9 N4 C15 150.0(11)
Ru6 Ru9 N4 C15 -146.6(11)
C801 Ru8 N5 C21 97.3(9)
C802 Ru8 N5 C21 10.1(9)
O20 Ru8 N5 C21 -82.0(8)
O10 Ru8 N5 C21 -150.4(8)
Ru5 Ru8 N5 C21 -33.5(8)
Ru7 Ru8 N5 C21 164.6(8)
Ru4 Ru8 N5 C21 -116.0(9)
C801 Ru8 N5 Ru4 -146.6(4)
C802 Ru8 N5 Ru4 126.1(4)
O20 Ru8 N5 Ru4 34.1(3)
O10 Ru8 N5 Ru4 -34.4(3)
Ru5 Ru8 N5 Ru4 82.5(3)
Ru7 Ru8 N5 Ru4 -79.4(3)
C402 Ru4 N5 C21 -99.0(8)
C401 Ru4 N5 C21 -11.6(9)
N1 Ru4 N5 C21 94.5(10)
O10 Ru4 N5 C21 168.2(8)
O20 Ru4 N5 C21 93.4(8)
Ru1 Ru4 N5 C21 60.3(8)
Ru8 Ru4 N5 C21 128.6(9)
Ru2 Ru4 N5 C21 124.3(7)
C402 Ru4 N5 Ru8 132.5(4)
C401 Ru4 N5 Ru8 -140.2(4)
N1 Ru4 N5 Ru8 -34.0(8)
O10 Ru4 N5 Ru8 39.7(3)
O20 Ru4 N5 Ru8 -35.2(3)
Ru1 Ru4 N5 Ru8 -68.2(3)
Ru2 Ru4 N5 Ru8 -4.3(4)
C501 Ru5 N6 C21 -131.8(8)
C802 Ru5 N6 C21 -41.1(8)
O20 Ru5 N6 C21 52.3(7)
Ru8 Ru5 N6 C21 3.5(7)
Ru1 Ru5 N6 C21 97.6(7)
C501 Ru5 N6 C25 36.2(9)
C802 Ru5 N6 C25 126.9(9)
O20 Ru5 N6 C25 -139.7(8)
Ru8 Ru5 N6 C25 171.5(8)
Ru1 Ru5 N6 C25 -94.4(8)
C5 N2 C1 C2 -2.6(15)
Ru3 N2 C1 C2 171.7(9)
C5 N2 C1 N1 -177.2(9)
Ru3 N2 C1 N1 -2.9(11)
Ru2 N1 C1 N2 -47.0(11)
Ru4 N1 C1 N2 165.2(7)
Ru1 N1 C1 N2 56.3(10)
Ru2 N1 C1 C2 138.4(9)
Ru4 N1 C1 C2 -9.4(15)
Ru1 N1 C1 C2 -118.3(10)
N2 C1 C2 C3 3.8(17)
N1 C1 C2 C3 177.9(11)
C1 C2 C3 C4 -0.6(19)
C2 C3 C4 C5 -4(2)
C3 C4 C5 N2 5(2)
C3 C4 C5 C6 -178.6(13)
C1 N2 C5 C4 -1.9(17)
Ru3 N2 C5 C4 -175.2(9)
C1 N2 C5 C6 -178.3(12)
Ru3 N2 C5 C6 8.3(17)
C15 N4 C11 C12 6.3(17)
Ru9 N4 C11 C12 -168.0(9)
C15 N4 C11 N3 -177.1(10)
Ru9 N4 C11 N3 8.6(12)
Ru6 N3 C11 N4 -58.0(12)
Ru7 N3 C11 N4 40.4(13)
Ru6 N3 C11 C12 118.6(10)
Ru7 N3 C11 C12 -143.0(9)
N4 C11 C12 C13 -3.4(18)
N3 C11 C12 C13 -179.8(11)
C11 C12 C13 C14 -1(2)
C12 C13 C14 C15 2(2)
C11 N4 C15 C14 -5.1(18)
Ru9 N4 C15 C14 168.1(10)
C11 N4 C15 C16 174.8(15)
Ru9 N4 C15 C16 -12(2)
C13 C14 C15 N4 1(2)
C13 C14 C15 C16 -178.8(17)
C25 N6 C21 C22 -8.1(15)
Ru5 N6 C21 C22 160.4(9)
C25 N6 C21 N5 164.8(9)
Ru5 N6 C21 N5 -26.6(12)
Ru8 N5 C21 N6 46.2(12)
Ru4 N5 C21 N6 -60.9(10)
Ru8 N5 C21 C22 -140.7(10)
Ru4 N5 C21 C22 112.2(10)
N6 C21 C22 C23 4(2)
N5 C21 C22 C23 -168.9(13)
C21 C22 C23 C24 2(2)
C22 C23 C24 C25 -3(3)
C23 C24 C25 N6 -2(2)
C23 C24 C25 C26 175.9(14)
C21 N6 C25 C24 7.0(16)
Ru5 N6 C25 C24 -161.5(10)
C21 N6 C25 C26 -170.7(10)
Ru5 N6 C25 C26 20.8(14)
